data_7039055
loop_
_publ_author_name
'Du, Pei-Yao'
'Gu, Wen'
'Liu, Xin'

_publ_section_title
;
 Highly selective luminescence sensing of nitrite and benzaldehyde based
 on 3d-4f heterometallic metal-organic frameworks.
;
_journal_issue 21
_journal_name_full 'Dalton transactions (Cambridge, England : 2003)'
_journal_page_first 8700
_journal_page_last 8704
_journal_paper_doi 10.1039/c6dt01360k
_journal_volume 45
_journal_year 2016
_chemical_formula_sum 'C32 H24 N4 O22 Sm2 Zn'
_chemical_formula_weight 1182.62
_chemical_name_systematic
; 
 ? 
;
_space_group_IT_number 45
_symmetry_cell_setting orthorhombic
_symmetry_space_group_name_Hall 'I 2 -2c'
_symmetry_space_group_name_H-M 'I b a 2'
_atom_sites_solution_hydrogens geom
_atom_sites_solution_primary direct
_atom_sites_solution_secondary difmap
_audit_creation_method SHELXL-97
_audit_update_record
;
2016-03-04 deposited with the CCDC.
2016-04-18 downloaded from the CCDC.
;
_cell_angle_alpha 90.00
_cell_angle_beta 90.00
_cell_angle_gamma 90.00
_cell_formula_units_Z 4
_cell_length_a 13.390(3)
_cell_length_b 24.074(5)
_cell_length_c 13.179(3)
_cell_measurement_reflns_used 7467
_cell_measurement_temperature 293(2)
_cell_measurement_theta_max 27.9183
_cell_measurement_theta_min 1.6918
_cell_volume 4248.3(16)
_computing_cell_refinement SMART
_computing_data_collection 'SMART (Bruker, 2000)'
_computing_data_reduction 'SAINT (Bruker, 2000)'
_computing_molecular_graphics SHELXTL
_computing_publication_material SHELXTL
_computing_structure_refinement 'SHELXL-97 (Sheldrick, 1997)'
_computing_structure_solution 'SHELXS-97 (Sheldrick, 1990)'
_diffrn_ambient_temperature 293(2)
_diffrn_measured_fraction_theta_full 0.998
_diffrn_measured_fraction_theta_max 0.998
_diffrn_measurement_device_type 'Bruker Smart Apex CCD area detector'
_diffrn_radiation_monochromator graphite
_diffrn_radiation_source 'fine-focus sealed tube'
_diffrn_radiation_type MoK\a
_diffrn_radiation_wavelength 0.71073
_diffrn_reflns_av_R_equivalents 0.0336
_diffrn_reflns_av_sigmaI/netI 0.0278
_diffrn_reflns_limit_h_max 15
_diffrn_reflns_limit_h_min -15
_diffrn_reflns_limit_k_max 28
_diffrn_reflns_limit_k_min -28
_diffrn_reflns_limit_l_max 15
_diffrn_reflns_limit_l_min -15
_diffrn_reflns_number 16610
_diffrn_reflns_theta_full 25.01
_diffrn_reflns_theta_max 25.01
_diffrn_reflns_theta_min 1.69
_exptl_absorpt_coefficient_mu 3.374
_exptl_absorpt_correction_T_max 0.667
_exptl_absorpt_correction_T_min 0.514
_exptl_absorpt_correction_type multi-scan
_exptl_crystal_colour orange
_exptl_crystal_density_diffrn 1.849
_exptl_crystal_density_method 'not measured'
_exptl_crystal_description block
_exptl_crystal_F_000 2296
_exptl_crystal_size_max 0.20
_exptl_crystal_size_mid 0.18
_exptl_crystal_size_min 0.12
_refine_diff_density_max 3.257
_refine_diff_density_min -7.447
_refine_diff_density_rms 0.507
_refine_ls_abs_structure_details 'Flack H D (1983), Acta Cryst. A39, 876-881'
_refine_ls_abs_structure_Flack 0.43(4)
_refine_ls_extinction_method none
_refine_ls_goodness_of_fit_ref 1.011
_refine_ls_hydrogen_treatment mixed
_refine_ls_matrix_type full
_refine_ls_number_parameters 281
_refine_ls_number_reflns 3734
_refine_ls_number_restraints 7
_refine_ls_restrained_S_all 1.011
_refine_ls_R_factor_all 0.1253
_refine_ls_R_factor_gt 0.1244
_refine_ls_shift/su_max 0.022
_refine_ls_shift/su_mean 0.000
_refine_ls_structure_factor_coef Fsqd
_refine_ls_weighting_details 'calc w=1/[\s^2^(Fo^2^)+(0.3000P)^2^+0.0000P] where P=(Fo^2^+2Fc^2^)/3'
_refine_ls_weighting_scheme calc
_refine_ls_wR_factor_gt 0.2952
_refine_ls_wR_factor_ref 0.2993
_reflns_number_gt 3582
_reflns_number_total 3734
_reflns_threshold_expression >2sigma(I)
_cod_data_source_file c6dt01360k2.cif
_cod_data_source_block 1
_cod_depositor_comments
;
The following automatic conversions were performed:

'_exptl_absorpt_correction_type' value 'Multi-scan' changed to
'multi-scan' according to
/usr/data/users/saulius/crontab/automatic-downloads/rss-feeds/RSC/lib/dictionaries/cif_core.dic
dictionary named 'cif_core.dic' version 2.4.2 from 2011-04-26.

Automatic conversion script
Id: cif_fix_values 4268 2015-11-12 08:31:59Z antanas 

 Adding full bibliography for 7039055--7039056.cif.
;
_cod_original_cell_volume 4248.5(15)
_cod_database_code 7039055

loop_
_symmetry_equiv_pos_as_xyz
'x, y, z'
'-x, -y, z'
'-x, y, z+1/2'
'x, -y, z+1/2'
'x+1/2, y+1/2, z+1/2'
'-x+1/2, -y+1/2, z+1/2'
'-x+1/2, y+1/2, z+1'
'x+1/2, -y+1/2, z+1'

loop_
_atom_site_label
_atom_site_type_symbol
_atom_site_fract_x
_atom_site_fract_y
_atom_site_fract_z
_atom_site_U_iso_or_equiv
_atom_site_adp_type
_atom_site_occupancy
_atom_site_symmetry_multiplicity
_atom_site_calc_flag
_atom_site_refinement_flags
O4 O 0.2986(9) 1.1124(5) 0.2086(10) 0.045(3) Uani 1 1 d .
O3 O 0.4325(8) 1.0612(6) 0.2118(11) 0.041(3) Uani 1 1 d .
C8 C 0.3413(12) 1.0699(8) 0.2315(12) 0.037(4) Uani 1 1 d .
Sm1 Sm 0.44108(4) 0.84298(2) 0.61653(10) 0.0256(4) Uani 1 1 d .
Zn1 Zn 0.0000 0.5000 0.6179(3) 0.0363(6) Uani 1 2 d S
O6 O 0.5130(8) 0.7388(4) 0.6259(12) 0.035(2) Uani 1 1 d .
O5 O 0.3536(8) 0.7574(4) 0.6103(14) 0.041(3) Uani 1 1 d .
C13 C 0.3355(11) 0.5523(6) 0.5845(12) 0.030(3) Uani 1 1 d .
H13 H 0.3159 0.5158 0.5729 0.036 Uiso 1 1 calc R
C10 C 0.3971(10) 0.6615(5) 0.6098(19) 0.033(4) Uani 1 1 d .
C14 C 0.2631(10) 0.5933(6) 0.5966(14) 0.036(4) Uani 1 1 d .
C16 C 0.2986(12) 0.6476(6) 0.6043(13) 0.031(3) Uani 1 1 d .
H16 H 0.2519 0.6762 0.6058 0.037 Uiso 1 1 calc R
O8 O 0.1313(7) 0.5323(4) 0.5880(8) 0.035(3) Uani 1 1 d .
C15 C 0.1565(10) 0.5816(5) 0.5998(13) 0.032(3) Uani 1 1 d .
C11 C 0.4690(11) 0.6192(5) 0.6031(15) 0.033(4) Uani 1 1 d .
H11 H 0.5366 0.6277 0.6077 0.040 Uiso 1 1 calc R
O10 O 0.4722(12) 0.8197(5) 0.7873(10) 0.041(3) Uani 1 1 d .
H10A H 0.4199 0.8255 0.8222 0.062 Uiso 1 1 d R
H10B H 0.4883 0.7856 0.7912 0.062 Uiso 1 1 d R
O9 O 0.4943(12) 0.8090(6) 0.4518(10) 0.047(3) Uani 1 1 d .
H9A H 0.4974 0.7737 0.4532 0.071 Uiso 1 1 d R
H9B H 0.4526 0.8192 0.4069 0.071 Uiso 1 1 d R
C12 C 0.4392(8) 0.5656(7) 0.5897(12) 0.026(4) Uani 1 1 d .
C9 C 0.4268(11) 0.7230(6) 0.6215(18) 0.033(3) Uani 1 1 d U
C1 C 0.3406(11) 0.9095(8) 0.4673(12) 0.037(4) Uani 1 1 d .
C3 C 0.3381(9) 0.9889(7) 0.3485(10) 0.034(3) Uani 1 1 d .
H3 H 0.4073 0.9910 0.3533 0.041 Uiso 1 1 calc R
O7 O 0.0992(7) 0.6221(3) 0.6150(12) 0.036(2) Uani 1 1 d .
N2 N 0.5152(9) 0.5239(5) 0.5850(9) 0.029(3) Uani 1 1 d .
C4 C 0.2834(11) 1.0273(6) 0.2890(12) 0.032(3) Uani 1 1 d .
C2 C 0.2843(10) 0.9476(6) 0.4002(13) 0.034(3) Uani 1 1 d .
O1 O 0.3026(8) 0.8636(5) 0.4961(10) 0.038(2) Uani 1 1 d .
O2 O 0.4289(9) 0.9255(5) 0.5005(10) 0.034(3) Uani 1 1 d .
C7 C 0.1792(10) 0.9434(7) 0.3904(13) 0.037(3) Uani 1 1 d .
H7 H 0.1451 0.9138 0.4198 0.044 Uiso 1 1 calc R
C5 C 0.1793(10) 1.0268(6) 0.2887(12) 0.030(3) Uani 1 1 d .
H5 H 0.1437 1.0550 0.2567 0.037 Uiso 1 1 calc R
C6 C 0.1287(9) 0.9828(6) 0.3377(11) 0.026(3) Uani 1 1 d .
N1 N 0.0241(10) 0.9769(5) 0.3363(11) 0.035(3) Uani 1 1 d .
O0AA O 0.1252(9) 0.8024(6) 0.4487(11) 0.050(3) Uani 1 1 d G
H0AA H 0.1287 0.7703 0.4753 0.075 Uiso 1 1 d G
H0AB H 0.0747 0.8195 0.4721 0.075 Uiso 1 1 d G

loop_
_atom_site_aniso_label
_atom_site_aniso_U_11
_atom_site_aniso_U_22
_atom_site_aniso_U_33
_atom_site_aniso_U_23
_atom_site_aniso_U_13
_atom_site_aniso_U_12
O4 0.045(6) 0.036(6) 0.053(8) 0.009(6) 0.013(5) 0.005(5)
O3 0.034(6) 0.051(8) 0.037(8) -0.006(6) -0.003(4) -0.006(5)
C8 0.035(8) 0.054(10) 0.021(7) 0.008(7) -0.001(6) 0.013(7)
Sm1 0.0268(6) 0.0216(5) 0.0285(6) -0.0011(3) 0.0013(3) -0.00121(17)
Zn1 0.0274(10) 0.0275(10) 0.0539(14) 0.000 0.000 -0.0018(7)
O6 0.038(6) 0.027(4) 0.041(7) -0.005(6) -0.013(6) -0.005(4)
O5 0.037(5) 0.023(4) 0.062(7) -0.011(7) -0.010(8) -0.002(4)
C13 0.026(7) 0.024(7) 0.041(9) -0.002(5) -0.002(5) 0.007(5)
C10 0.034(8) 0.026(6) 0.038(9) 0.008(7) 0.019(9) 0.007(5)
C14 0.034(7) 0.028(7) 0.046(13) 0.011(6) 0.001(6) 0.006(5)
C16 0.046(7) 0.032(6) 0.015(8) 0.008(6) 0.003(7) -0.002(6)
O8 0.031(5) 0.031(6) 0.042(7) 0.003(4) 0.002(4) -0.005(4)
C15 0.038(6) 0.021(6) 0.037(10) -0.007(6) 0.006(7) 0.001(6)
C11 0.027(5) 0.023(6) 0.050(12) 0.013(7) 0.011(8) -0.003(5)
O10 0.066(7) 0.032(7) 0.026(6) 0.003(5) -0.005(6) -0.003(6)
O9 0.075(9) 0.028(6) 0.039(7) 0.012(6) 0.024(6) 0.005(6)
C12 0.023(8) 0.031(8) 0.024(10) 0.000(6) -0.002(4) 0.004(4)
C9 0.042(6) 0.031(6) 0.025(6) 0.008(7) 0.017(6) 0.008(5)
C1 0.024(7) 0.065(11) 0.023(7) 0.021(7) -0.012(5) 0.004(7)
C3 0.033(7) 0.059(10) 0.010(8) -0.006(6) 0.001(5) 0.008(7)
O7 0.030(5) 0.026(4) 0.053(6) -0.003(6) 0.017(7) -0.003(4)
N2 0.028(6) 0.027(5) 0.032(7) 0.003(4) 0.002(4) 0.008(5)
C4 0.026(7) 0.038(9) 0.031(7) -0.002(6) -0.007(6) -0.001(6)
C2 0.018(6) 0.028(7) 0.055(10) -0.004(7) 0.002(6) 0.010(5)
O1 0.029(5) 0.031(6) 0.055(7) 0.008(5) -0.004(5) -0.008(5)
O2 0.040(6) 0.028(6) 0.034(6) 0.011(5) 0.007(4) 0.025(4)
C7 0.037(7) 0.036(8) 0.038(8) -0.016(6) 0.014(6) -0.017(6)
C5 0.027(7) 0.034(8) 0.031(8) -0.003(6) -0.004(5) -0.001(5)
C6 0.025(6) 0.024(6) 0.028(7) -0.003(5) 0.004(5) -0.010(5)
N1 0.035(7) 0.035(6) 0.035(8) 0.000(5) 0.000(6) 0.000(5)
O0AA 0.050(7) 0.050(7) 0.050(7) 0.000(6) 0.000(5) 0.000(6)

loop_
_atom_type_symbol
_atom_type_description
_atom_type_scat_dispersion_real
_atom_type_scat_dispersion_imag
_atom_type_scat_source
C C 0.0033 0.0016 'International Tables Vol C Tables 4.2.6.8 and 6.1.1.4'
H H 0.0000 0.0000 'International Tables Vol C Tables 4.2.6.8 and 6.1.1.4'
N N 0.0061 0.0033 'International Tables Vol C Tables 4.2.6.8 and 6.1.1.4'
O O 0.0106 0.0060 'International Tables Vol C Tables 4.2.6.8 and 6.1.1.4'
Sm Sm -0.1638 3.4418 'International Tables Vol C Tables 4.2.6.8 and 6.1.1.4'
Zn Zn 0.2839 1.4301 'International Tables Vol C Tables 4.2.6.8 and 6.1.1.4'

loop_
_geom_angle_atom_site_label_1
_geom_angle_atom_site_label_2
_geom_angle_atom_site_label_3
_geom_angle
_geom_angle_site_symmetry_1
_geom_angle_site_symmetry_3
C8 O4 Sm1 97.1(10) . 4_574
C8 O3 Zn1 130.1(12) . 5_554
C8 O3 Sm1 89.7(10) . 4_574
Zn1 O3 Sm1 108.2(6) 5_554 4_574
O4 C8 O3 123.0(16) . .
O4 C8 C4 117.5(15) . .
O3 C8 C4 119.4(14) . .
O4 C8 Sm1 58.6(9) . 4_574
O3 C8 Sm1 64.5(9) . 4_574
C4 C8 Sm1 176.0(10) . 4_574
O7 Sm1 O10 86.1(6) 8_564 .
O7 Sm1 O5 141.2(3) 8_564 .
O10 Sm1 O5 85.1(6) . .
O7 Sm1 O9 81.0(5) 8_564 .
O10 Sm1 O9 136.2(5) . .
O5 Sm1 O9 79.7(5) . .
O7 Sm1 O1 127.8(4) 8_564 .
O10 Sm1 O1 142.0(5) . .
O5 Sm1 O1 77.5(4) . .
O9 Sm1 O1 73.5(5) . .
O7 Sm1 O4 123.7(4) 8_564 4_575
O10 Sm1 O4 76.9(5) . 4_575
O5 Sm1 O4 90.7(4) . 4_575
O9 Sm1 O4 143.3(5) . 4_575
O1 Sm1 O4 69.9(4) . 4_575
O7 Sm1 O2 76.3(4) 8_564 .
O10 Sm1 O2 141.4(5) . .
O5 Sm1 O2 129.3(5) . .
O9 Sm1 O2 75.0(4) . .
O1 Sm1 O2 53.6(4) . .
O4 Sm1 O2 84.6(4) 4_575 .
O7 Sm1 O3 73.8(4) 8_564 4_575
O10 Sm1 O3 76.1(4) . 4_575
O5 Sm1 O3 139.2(5) . 4_575
O9 Sm1 O3 137.4(4) . 4_575
O1 Sm1 O3 95.6(4) . 4_575
O4 Sm1 O3 50.1(4) 4_575 4_575
O2 Sm1 O3 66.1(4) . 4_575
O7 Sm1 O6 90.7(3) 8_564 .
O10 Sm1 O6 70.8(5) . .
O5 Sm1 O6 50.8(3) . .
O9 Sm1 O6 67.8(4) . .
O1 Sm1 O6 118.8(4) . .
O4 Sm1 O6 130.6(4) 4_575 .
O2 Sm1 O6 142.1(4) . .
O3 Sm1 O6 144.3(4) 4_575 .
O7 Sm1 C1 102.9(5) 8_564 .
O10 Sm1 C1 150.4(5) . .
O5 Sm1 C1 103.3(5) . .
O9 Sm1 C1 73.3(5) . .
O1 Sm1 C1 26.3(4) . .
O4 Sm1 C1 74.7(5) 4_575 .
O2 Sm1 C1 27.3(5) . .
O3 Sm1 C1 79.5(5) 4_575 .
O6 Sm1 C1 136.0(5) . .
O7 Sm1 C9 115.5(3) 8_564 .
O10 Sm1 C9 75.7(6) . .
O5 Sm1 C9 26.0(4) . .
O9 Sm1 C9 72.7(5) . .
O1 Sm1 C9 99.4(5) . .
O4 Sm1 C9 111.5(4) 4_575 .
O2 Sm1 C9 143.0(6) . .
O3 Sm1 C9 149.5(6) 4_575 .
O6 Sm1 C9 24.8(3) . .
C1 Sm1 C9 122.8(6) . .
O7 Sm1 C8 99.5(4) 8_564 4_575
O10 Sm1 C8 75.9(5) . 4_575
O5 Sm1 C8 114.6(5) . 4_575
O9 Sm1 C8 147.5(5) . 4_575
O1 Sm1 C8 81.2(4) . 4_575
O4 Sm1 C8 24.4(4) 4_575 4_575
O2 Sm1 C8 73.6(4) . 4_575
O3 Sm1 C8 25.8(4) 4_575 4_575
O6 Sm1 C8 144.3(5) . 4_575
C1 Sm1 C8 74.9(6) . 4_575
C9 Sm1 C8 132.6(5) . 4_575
O8 Zn1 O8 156.8(7) 2_565 .
O8 Zn1 O3 102.9(5) 2_565 6_565
O8 Zn1 O3 90.6(5) . 6_565
O8 Zn1 O3 90.6(5) 2_565 5_445
O8 Zn1 O3 102.9(5) . 5_445
O3 Zn1 O3 108.8(8) 6_565 5_445
C9 O6 Sm1 87.1(8) . .
C9 O5 Sm1 100.3(9) . .
C14 C13 C12 120.8(13) . .
C16 C10 C11 118.7(13) . .
C16 C10 C9 119.5(12) . .
C11 C10 C9 121.8(12) . .
C13 C14 C16 115.8(13) . .
C13 C14 C15 123.2(13) . .
C16 C14 C15 121.0(12) . .
C10 C16 C14 124.4(14) . .
C15 O8 Zn1 126.6(10) . .
O8 C15 O7 126.5(12) . .
O8 C15 C14 116.6(11) . .
O7 C15 C14 116.9(11) . .
C12 C11 C10 119.6(13) . .
C11 C12 C13 120.3(13) . .
C11 C12 N2 117.5(11) . .
C13 C12 N2 122.2(13) . .
O6 C9 O5 121.7(13) . .
O6 C9 C10 123.3(12) . .
O5 C9 C10 114.1(13) . .
O6 C9 Sm1 68.1(8) . .
O5 C9 Sm1 53.7(7) . .
C10 C9 Sm1 166.7(13) . .
O1 C1 O2 120.8(13) . .
O1 C1 C2 120.7(14) . .
O2 C1 C2 118.4(15) . .
O1 C1 Sm1 60.0(7) . .
O2 C1 Sm1 61.0(7) . .
C2 C1 Sm1 173.5(12) . .
C2 C3 C4 117.7(12) . .
C15 O7 Sm1 148.8(9) . 8_464
N2 N2 C12 115.2(14) 2_665 .
C5 C4 C3 121.0(15) . .
C5 C4 C8 121.5(14) . .
C3 C4 C8 117.5(13) . .
C3 C2 C7 121.1(14) . .
C3 C2 C1 117.8(12) . .
C7 C2 C1 121.1(14) . .
C1 O1 Sm1 93.7(8) . .
C1 O2 Sm1 91.7(9) . .
C6 C7 C2 119.5(13) . .
C4 C5 C6 118.9(14) . .
C7 C6 N1 115.6(12) . .
C7 C6 C5 121.3(12) . .
N1 C6 C5 123.1(13) . .
N1 N1 C6 114.3(15) 2_575 .

loop_
_geom_bond_atom_site_label_1
_geom_bond_atom_site_label_2
_geom_bond_distance
_geom_bond_site_symmetry_2
O4 C8 1.21(2) .
O4 Sm1 2.503(12) 4_574
O3 C8 1.27(2) .
O3 Zn1 2.126(13) 5_554
O3 Sm1 2.628(15) 4_574
C8 C4 1.49(2) .
C8 Sm1 2.912(18) 4_574
Sm1 O7 2.278(9) 8_564
Sm1 O10 2.356(13) .
Sm1 O5 2.371(9) .
Sm1 O9 2.427(13) .
Sm1 O1 2.491(11) .
Sm1 O4 2.503(12) 4_575
Sm1 O2 2.511(12) .
Sm1 O3 2.628(15) 4_575
Sm1 O6 2.690(9) .
Sm1 C1 2.871(14) .
Sm1 C9 2.895(14) .
Sm1 C8 2.912(18) 4_575
Zn1 O8 1.962(10) 2_565
Zn1 O8 1.962(10) .
Zn1 O3 2.126(13) 6_565
Zn1 O3 2.126(13) 5_445
O6 C9 1.216(18) .
O5 C9 1.292(18) .
C13 C14 1.393(19) .
C13 C12 1.427(19) .
C10 C16 1.36(2) .
C10 C11 1.405(19) .
C10 C9 1.54(2) .
C14 C16 1.39(2) .
C14 C15 1.456(19) .
O8 C15 1.243(17) .
C15 O7 1.257(16) .
C11 C12 1.36(2) .
C12 N2 1.430(17) .
C1 O1 1.28(2) .
C1 O2 1.32(2) .
C1 C2 1.48(2) .
C3 C2 1.40(2) .
C3 C4 1.42(2) .
O7 Sm1 2.278(9) 8_464
N2 N2 1.22(2) 2_665
C4 C5 1.39(2) .
C2 C7 1.417(19) .
C7 C6 1.36(2) .
C5 C6 1.41(2) .
C6 N1 1.409(16) .
N1 N1 1.28(3) 2_575
